data_4317508
loop_
_publ_author_name
'Yasuhiro Arikawa'
'Hiroyuki Kawaguchi'
'Kazuo Kashiwabara'
'Kazuyuki Tatsumi'

_publ_contact_author_address
;
      Research Center for Materials Science, Nagoya University,
      Furo-cho, Chikusa-ku, Nagoya 464-8602, Japan
;
_publ_contact_author_email ' i45100a@nucc.ccnagoya-u.ac.jp '
_publ_contact_author_fax ' 81-52-789-2943 '
_publ_contact_author_name ' Kazuyuki Tatsumi'
_publ_contact_author_phone ' 81-52-789-2474 '
_publ_section_title
;
 Trithiotungsten(VI) Complexes Having Phosphine-Thiolate Hybrid Ligands:
 Synthesis and Cluster Forming Reactions with CuBr, FeCl2, and
 [Fe(CH3CN)6](ClO4)2
;
_journal_name_full 'Inorganic Chemistry'
_journal_page_first 513
_journal_page_last 520
_journal_paper_doi 10.1021/ic010921q
_journal_volume 41
_journal_year 2002
_chemical_formula_moiety "'C36 H30 O2 P2 S4 W "
_chemical_formula_sum 'C36 H30 O2 P2 S4 W'
_chemical_formula_weight 868.67
_space_group_IT_number 33
_symmetry_cell_setting orthorhombic
_symmetry_Int_Tables_number 33
_symmetry_space_group_name_Hall 'P 2c -2n'
_symmetry_space_group_name_H-M 'P n a 21'
_cell_angle_alpha 90
_cell_angle_beta 90
_cell_angle_gamma 90
_cell_formula_units_Z 4
_cell_length_a 22.524(1)
_cell_length_b 9.1893(3)
_cell_length_c 18.2715(3)
_cell_measurement_reflns_used 23676
_cell_measurement_temperature 173.2
_cell_measurement_theta_max 27.5
_cell_measurement_theta_min 2.5
_cell_volume 3781.8(2)
_computing_cell_refinement d*TREK
_computing_data_collection d*TREK
_computing_data_reduction 'teXsan Ver. 1.11'
_computing_publication_material 'teXsan Ver. 1.11'
_computing_structure_refinement 'teXsan Ver. 1.10'
_computing_structure_solution SHELXS86
_diffrn_measurement_device_type 'Quantum CCD/Rigaku AFC7'
_diffrn_radiation_type 'Mo K\a'
_diffrn_radiation_wavelength 0.7107
_diffrn_reflns_limit_h_max 27
_diffrn_reflns_limit_h_min 0
_diffrn_reflns_limit_k_max 11
_diffrn_reflns_limit_k_min 0
_diffrn_reflns_limit_l_max 22
_diffrn_reflns_limit_l_min 0
_diffrn_reflns_number 4666
_diffrn_reflns_theta_max 27.5
_exptl_absorpt_coefficient_mu 3.393
_exptl_absorpt_correction_type none
_exptl_crystal_colour dark-red
_exptl_crystal_density_diffrn 1.526
_exptl_crystal_density_method 'not measured'
_exptl_crystal_description plate
_exptl_crystal_size_max 0.200
_exptl_crystal_size_mid 0.100
_exptl_crystal_size_min 0.050
_refine_diff_density_max 1.28
_refine_diff_density_min -1.44
_refine_ls_extinction_method none
_refine_ls_goodness_of_fit_ref 1.135
_refine_ls_hydrogen_treatment noref
_refine_ls_number_parameters 406
_refine_ls_number_reflns 3683
_refine_ls_R_factor_gt 0.0362
_refine_ls_shift/su_max 0.1550
_refine_ls_structure_factor_coef F
_refine_ls_weighting_details 'w = 1/[\s^2^(Fo) + 0.00010|Fo|^2^]'
_refine_ls_weighting_scheme calc
_refine_ls_wR_factor_ref 0.0454
_reflns_number_gt 0
_reflns_number_total 4666
_reflns_threshold_expression F^2^>2.0\s(F^2^)
_cod_data_source_file ic010921q_1.cif
_cod_data_source_block (PPh4)[(dmsp)W(S)3]_2thf
_cod_original_cell_volume 3781.8(4)
_cod_original_sg_symbol_H-M 'P n a 21 '
_cod_original_formula_sum 'C36 H30 O2 P2 S4 W '
_cod_database_code 4317508

loop_
_symmetry_equiv_pos_as_xyz
x,y,z
-x,-y,1/2+z
1/2-x,1/2+y,1/2+z
1/2+x,1/2-y,z

loop_
_atom_site_label
_atom_site_type_symbol
_atom_site_fract_x
_atom_site_fract_y
_atom_site_fract_z
_atom_site_U_iso_or_equiv
_atom_site_adp_type
_atom_site_occupancy
_atom_site_calc_flag
_atom_site_refinement_flags
_atom_site_disorder_assembly
_atom_site_disorder_group
W W 0.21240(1) 0.58731(2) 0.36200(7) 0.02171(7) Uani 1.00 d . . .
S(1) S 0.1819(1) 0.5682(2) 0.2520(1) 0.0350(6) Uani 1.00 d . . .
S(2) S 0.1382(1) 0.5537(2) 0.4396(1) 0.0391(6) Uani 1.00 d . . .
S(3) S 0.24311(10) 0.8137(2) 0.3812(1) 0.0355(5) Uani 1.00 d . . .
S(4) S 0.31593(9) 0.5349(2) 0.3870(1) 0.0334(5) Uani 1.00 d . . .
P(1) P 0.21743(8) 0.3077(2) 0.3650(2) 0.0298(4) Uani 1.00 d . . .
P(2) P 0.98350(8) 0.2262(2) 0.20526(10) 0.0176(4) Uani 1.00 d . . .
O(1) O 0.4609(5) 0.2417(9) 0.5315(7) 0.134(5) Uani 1.00 d . . .
O(2) O 0.7857(10) 0.177(2) 0.606(1) 0.252(9) Uani 1.00 d . . .
C(1) C 0.3340(4) 0.3394(9) 0.3858(4) 0.044(2) Uani 1.00 d . . .
C(2) C 0.2901(4) 0.2519(10) 0.3360(5) 0.043(2) Uani 1.00 d . . .
C(3) C 0.2049(6) 0.215(1) 0.4509(6) 0.082(4) Uani 1.00 d . . .
C(4) C 0.1667(5) 0.213(1) 0.3061(6) 0.063(3) Uani 1.00 d . . .
C(5) C 0.9639(3) 0.3931(6) 0.2548(3) 0.019(2) Uani 1.00 d . . .
C(6) C 1.0063(3) 0.4612(7) 0.2996(3) 0.022(2) Uani 1.00 d . . .
C(7) C 0.9902(5) 0.5855(7) 0.3369(4) 0.030(2) Uani 1.00 d . . .
C(8) C 0.9336(4) 0.6437(9) 0.3298(4) 0.038(2) Uani 1.00 d . . .
C(9) C 0.8932(4) 0.5738(7) 0.2855(4) 0.032(2) Uani 1.00 d . . .
C(10) C 0.9078(4) 0.4492(7) 0.2476(4) 0.024(2) Uani 1.00 d . . .
C(11) C 1.0161(4) 0.1028(7) 0.2692(4) 0.024(2) Uani 1.00 d . . .
C(12) C 1.0516(4) -0.0120(8) 0.2429(4) 0.033(2) Uani 1.00 d . . .
C(13) C 1.0783(5) -0.1069(8) 0.2930(5) 0.042(2) Uani 1.00 d . . .
C(14) C 1.0709(4) -0.0881(7) 0.3667(6) 0.039(2) Uani 1.00 d . . .
C(15) C 1.0344(4) 0.0207(9) 0.3934(4) 0.037(2) Uani 1.00 d . . .
C(16) C 1.0077(4) 0.1148(8) 0.3453(3) 0.026(2) Uani 1.00 d . . .
C(17) C 1.0367(3) 0.2645(7) 0.1357(4) 0.023(2) Uani 1.00 d . . .
C(18) C 1.0373(4) 0.1764(8) 0.0720(3) 0.033(2) Uani 1.00 d . . .
C(19) C 1.0795(4) 0.1992(8) 0.0187(4) 0.037(2) Uani 1.00 d . . .
C(20) C 1.1207(4) 0.3038(9) 0.0247(4) 0.039(2) Uani 1.00 d . . .
C(21) C 1.1206(4) 0.3937(8) 0.0873(4) 0.034(2) Uani 1.00 d . . .
C(22) C 1.0773(3) 0.3734(8) 0.1411(3) 0.025(2) Uani 1.00 d . . .
C(23) C 0.9185(3) 0.1508(7) 0.1671(3) 0.019(1) Uani 1.00 d . . .
C(24) C 0.8956(4) 0.1998(8) 0.1001(3) 0.031(2) Uani 1.00 d . . .
C(25) C 0.8445(4) 0.1403(9) 0.0715(4) 0.039(2) Uani 1.00 d . . .
C(26) C 0.8136(5) 0.032(1) 0.1124(4) 0.045(3) Uani 1.00 d . . .
C(27) C 0.8349(4) -0.0139(10) 0.1785(4) 0.039(2) Uani 1.00 d . . .
C(28) C 0.8875(4) 0.0433(9) 0.2071(4) 0.031(2) Uani 1.00 d . . .
C(29) C 0.4926(7) 0.342(1) 0.5770(5) 0.089(4) Uani 1.00 d . . .
C(30) C 0.5379(7) 0.260(1) 0.6120(7) 0.152(5) Uani 1.00 d . . .
C(31) C 0.5451(5) 0.121(1) 0.5784(5) 0.058(3) Uani 1.00 d . . .
C(32) C 0.5044(6) 0.122(1) 0.5114(5) 0.065(3) Uani 1.00 d . . .
C(33) C 0.734(1) 0.118(2) 0.651(1) 0.181(8) Uani 1.00 d . . .
C(34) C 0.7300(9) -0.027(2) 0.657(1) 0.132(6) Uani 1.00 d . . .
C(35) C 0.783(1) -0.068(2) 0.605(1) 0.187(10) Uani 1.00 d . . .
C(36) C 0.816(1) 0.059(4) 0.601(2) 0.27(1) Uani 1.00 d . . .
H(1) H 0.3741 0.3270 0.3674 0.0531 Uiso 1.00 calc . . .
H(2) H 0.3317 0.3017 0.4353 0.0531 Uiso 1.00 calc . . .
H(3) H 0.2953 0.1481 0.3429 0.0517 Uiso 1.00 calc . . .
H(4) H 0.2964 0.2759 0.2848 0.0517 Uiso 1.00 calc . . .
H(5) H 0.1634 0.2242 0.4645 0.0989 Uiso 1.00 calc . . .
H(6) H 0.2149 0.1130 0.4457 0.0989 Uiso 1.00 calc . . .
H(7) H 0.2295 0.2585 0.4886 0.0989 Uiso 1.00 calc . . .
H(8) H 0.1265 0.2244 0.3243 0.0761 Uiso 1.00 calc . . .
H(9) H 0.1693 0.2522 0.2569 0.0761 Uiso 1.00 calc . . .
H(10) H 0.1768 0.1101 0.3051 0.0761 Uiso 1.00 calc . . .
H(11) H 1.0460 0.4216 0.3042 0.0260 Uiso 1.00 calc . . .
H(12) H 1.0189 0.6330 0.3685 0.0364 Uiso 1.00 calc . . .
H(13) H 0.9227 0.7320 0.3556 0.0462 Uiso 1.00 calc . . .
H(14) H 0.8534 0.6133 0.2808 0.0378 Uiso 1.00 calc . . .
H(15) H 0.8788 0.4018 0.2164 0.0292 Uiso 1.00 calc . . .
H(16) H 1.0574 -0.0253 0.1907 0.0393 Uiso 1.00 calc . . .
H(17) H 1.1023 -0.1870 0.2752 0.0500 Uiso 1.00 calc . . .
H(18) H 1.0914 -0.1518 0.4006 0.0473 Uiso 1.00 calc . . .
H(19) H 1.0277 0.0304 0.4456 0.0441 Uiso 1.00 calc . . .
H(20) H 0.9823 0.1914 0.3641 0.0314 Uiso 1.00 calc . . .
H(21) H 1.0080 0.0999 0.0660 0.0392 Uiso 1.00 calc . . .
H(22) H 1.0795 0.1378 -0.0245 0.0448 Uiso 1.00 calc . . .
H(23) H 1.1502 0.3175 -0.0134 0.0473 Uiso 1.00 calc . . .
H(24) H 1.1503 0.4692 0.0929 0.0412 Uiso 1.00 calc . . .
H(25) H 1.0763 0.4380 0.1831 0.0299 Uiso 1.00 calc . . .
H(26) H 0.9160 0.2765 0.0737 0.0367 Uiso 1.00 calc . . .
H(27) H 0.8298 0.1717 0.0241 0.0471 Uiso 1.00 calc . . .
H(28) H 0.7772 -0.0098 0.0932 0.0537 Uiso 1.00 calc . . .
H(29) H 0.8133 -0.0872 0.2059 0.0472 Uiso 1.00 calc . . .
H(30) H 0.9025 0.0097 0.2539 0.0377 Uiso 1.00 calc . . .

loop_
_atom_site_aniso_label
_atom_site_aniso_U_11
_atom_site_aniso_U_22
_atom_site_aniso_U_33
_atom_site_aniso_U_12
_atom_site_aniso_U_13
_atom_site_aniso_U_23
W 0.0173(1) 0.0244(1) 0.0234(1) -0.00134(10) 0.0028(1) -0.0030(2)
S(1) 0.033(1) 0.039(1) 0.0337(10) 0.0050(9) -0.0127(8) -0.0063(7)
S(2) 0.033(1) 0.031(1) 0.054(1) 0.0026(9) 0.0257(9) 0.0008(8)
S(3) 0.034(1) 0.0286(9) 0.043(1) -0.0092(9) 0.0051(8) -0.0063(7)
S(4) 0.021(1) 0.046(1) 0.034(1) 0.0001(9) -0.0058(7) -0.0123(7)
P(1) 0.0240(9) 0.0232(8) 0.0421(9) 0.0010(7) 0.0082(10) -0.001(1)
P(2) 0.0172(9) 0.0191(8) 0.0164(8) -0.0023(7) 0.0047(6) -0.0020(6)
O(1) 0.091(8) 0.077(7) 0.23(1) 0.025(5) -0.067(7) -0.046(6)
O(2) 0.35(2) 0.17(1) 0.24(1) -0.13(1) 0.18(1) -0.08(1)
C(1) 0.020(4) 0.052(3) 0.060(5) 0.021(4) 0.008(3) -0.006(3)
C(2) 0.026(3) 0.035(5) 0.068(6) 0.014(3) 0.014(3) -0.006(3)
C(3) 0.13(1) 0.041(6) 0.072(5) 0.030(6) 0.056(6) 0.039(4)
C(4) 0.042(6) 0.046(6) 0.102(7) -0.035(5) -0.025(5) -0.010(5)
C(5) 0.022(3) 0.018(3) 0.017(3) -0.005(2) 0.004(2) 0.001(2)
C(6) 0.019(4) 0.024(3) 0.022(3) 0.005(3) -0.001(2) -0.002(2)
C(7) 0.048(5) 0.015(3) 0.027(4) -0.018(3) 0.002(3) -0.006(2)
C(8) 0.058(5) 0.027(4) 0.031(4) 0.009(4) 0.000(3) -0.009(3)
C(9) 0.037(5) 0.026(4) 0.032(4) 0.014(3) 0.012(3) -0.001(2)
C(10) 0.025(4) 0.020(3) 0.028(4) 0.001(3) 0.004(3) 0.002(2)
C(11) 0.027(4) 0.018(3) 0.027(3) -0.005(2) -0.008(3) 0.001(2)
C(12) 0.034(5) 0.028(4) 0.036(4) 0.004(3) 0.005(3) -0.004(3)
C(13) 0.051(6) 0.023(4) 0.051(3) 0.012(4) 0.000(4) 0.007(3)
C(14) 0.039(5) 0.031(3) 0.048(3) -0.003(3) -0.004(5) 0.026(3)
C(15) 0.040(5) 0.037(4) 0.033(4) -0.004(3) -0.007(3) 0.013(3)
C(16) 0.015(4) 0.034(4) 0.029(3) -0.009(3) 0.004(2) 0.006(2)
C(17) 0.022(4) 0.036(4) 0.011(3) 0.005(3) 0.004(2) -0.004(2)
C(18) 0.043(5) 0.040(4) 0.015(3) 0.006(4) -0.001(3) -0.009(2)
C(19) 0.045(5) 0.042(4) 0.026(4) -0.005(3) 0.008(3) -0.006(3)
C(20) 0.028(5) 0.056(5) 0.034(4) -0.003(3) 0.016(3) -0.005(3)
C(21) 0.020(4) 0.052(5) 0.031(4) -0.013(4) 0.003(3) 0.000(3)
C(22) 0.021(4) 0.036(4) 0.019(3) 0.005(3) -0.003(2) -0.002(3)
C(23) 0.014(3) 0.025(3) 0.019(3) 0.008(2) -0.001(2) -0.009(2)
C(24) 0.038(4) 0.032(4) 0.022(3) 0.011(3) -0.008(3) -0.001(2)
C(25) 0.043(5) 0.043(4) 0.031(4) 0.004(4) -0.017(3) -0.008(3)
C(26) 0.036(6) 0.059(5) 0.039(4) -0.005(4) -0.001(3) -0.010(3)
C(27) 0.032(5) 0.054(5) 0.032(4) -0.026(4) 0.008(3) -0.006(3)
C(28) 0.028(4) 0.039(4) 0.027(4) -0.010(3) 0.007(3) -0.001(3)
C(29) 0.19(1) 0.036(5) 0.040(5) 0.068(5) 0.010(5) -0.003(3)
C(30) 0.24(1) 0.076(7) 0.139(9) 0.105(8) -0.157(7) -0.064(5)
C(31) 0.056(7) 0.075(6) 0.043(5) 0.002(6) 0.000(4) -0.014(4)
C(32) 0.076(8) 0.081(7) 0.039(5) -0.004(5) -0.010(4) -0.002(4)
C(33) 0.27(2) 0.071(7) 0.20(2) 0.07(1) 0.10(2) 0.02(1)
C(34) 0.11(1) 0.070(7) 0.21(2) 0.01(1) -0.01(1) -0.04(1)
C(35) 0.22(2) 0.18(2) 0.16(2) 0.15(1) 0.05(1) 0.00(1)
C(36) 0.03(1) 0.34(2) 0.43(5) 0.01(1) -0.05(2) 0.03(3)

loop_
_atom_type_symbol
_atom_type_description
_atom_type_scat_dispersion_real
_atom_type_scat_dispersion_imag
_atom_type_scat_source
W W -0.849 6.872
;International Tables for Crystallography
(1992, Vol. C, Tables 4.2.6.8 and 6.1.1.1)
;
P P 0.102 0.094
;International Tables for Crystallography
(1992, Vol. C, Tables 4.2.6.8 and 6.1.1.1)
;
O O 0.011 0.006
;International Tables for Crystallography
(1992, Vol. C, Tables 4.2.6.8 and 6.1.1.1)
;
S S 0.125 0.123
;International Tables for Crystallography
(1992, Vol. C, Tables 4.2.6.8 and 6.1.1.1)
;
C C 0.003 0.002
;International Tables for Crystallography
(1992, Vol. C, Tables 4.2.6.8 and 6.1.1.1)
;
H H 0.000 0.000
;International Tables for Crystallography
(1992, Vol. C, Table 6.1.1.2)
;

loop_
_geom_angle_atom_site_label_1
_geom_angle_atom_site_label_2
_geom_angle_atom_site_label_3
_geom_angle
_geom_angle_site_symmetry_1
_geom_angle_site_symmetry_2
_geom_angle_site_symmetry_3
_geom_angle_publ_flag
S(1) W S(2) 110.5(1) . . 0_555 yes
S(1) W S(3) 109.05(8) . . 0_555 yes
S(1) W S(4) 118.11(8) . . 0_555 yes
S(1) W P(1) 87.28(9) . . 0_555 yes
S(2) W S(3) 105.33(8) . . 0_555 yes
S(2) W S(4) 125.27(8) . . 0_555 yes
S(2) W P(1) 83.12(8) . . 0_555 yes
S(3) W S(4) 81.76(8) . . 0_555 yes
S(3) W P(1) 156.74(8) . . 0_555 yes
S(4) W P(1) 75.83(7) . . 0_555 yes
W S(4) C(1) 113.8(3) . . 0_555 yes
W P(1) C(2) 108.6(3) . . 0_555 yes
W P(1) C(3) 118.8(4) . . 0_555 yes
W P(1) C(4) 116.4(4) . . 0_555 yes
C(2) P(1) C(3) 105.4(5) . . 0_555 yes
C(2) P(1) C(4) 105.3(5) . . 0_555 yes
C(3) P(1) C(4) 101.1(6) . . 0_555 yes
C(5) P(2) C(11) 107.9(3) . . 0_555 yes
C(5) P(2) C(17) 110.4(3) . . 0_555 yes
C(5) P(2) C(23) 108.9(3) . . 0_555 yes
C(11) P(2) C(17) 108.4(4) . . 0_555 yes
C(11) P(2) C(23) 110.5(3) . . 0_555 yes
C(17) P(2) C(23) 110.7(3) . . 0_555 yes
C(29) O(1) C(32) 106.6(9) . . 0_555 yes
C(33) O(2) C(36) 97(2) . . 0_555 yes
S(4) C(1) C(2) 111.6(6) . . 0_555 yes
P(1) C(2) C(1) 104.9(6) . . 0_555 yes
P(2) C(5) C(6) 119.8(6) . . 0_555 yes
P(2) C(5) C(10) 119.3(5) . . 0_555 yes
C(6) C(5) C(10) 121.0(6) . . 0_555 yes
C(5) C(6) C(7) 118.7(8) . . 0_555 yes
C(6) C(7) C(8) 120.9(8) . . 0_555 yes
C(7) C(8) C(9) 118.8(7) . . 0_555 yes
C(8) C(9) C(10) 121.7(8) . . 0_555 yes
C(5) C(10) C(9) 119.0(8) . . 0_555 yes
P(2) C(11) C(12) 119.0(6) . . 0_555 yes
P(2) C(11) C(16) 122.7(6) . . 0_555 yes
C(12) C(11) C(16) 118.2(7) . . 0_555 yes
C(11) C(12) C(13) 119.1(7) . . 0_555 yes
C(12) C(13) C(14) 120.9(8) . . 0_555 yes
C(13) C(14) C(15) 120.7(8) . . 0_555 yes
C(14) C(15) C(16) 119.3(8) . . 0_555 yes
C(11) C(16) C(15) 121.6(7) . . 0_555 yes
P(2) C(17) C(18) 118.7(6) . . 0_555 yes
P(2) C(17) C(22) 123.1(5) . . 0_555 yes
C(18) C(17) C(22) 118.2(7) . . 0_555 yes
C(17) C(18) C(19) 120.1(8) . . 0_555 yes
C(18) C(19) C(20) 121.9(7) . . 0_555 yes
C(19) C(20) C(21) 119.0(7) . . 0_555 yes
C(20) C(21) C(22) 119.6(8) . . 0_555 yes
C(17) C(22) C(21) 121.1(7) . . 0_555 yes
P(2) C(23) C(24) 121.6(6) . . 0_555 yes
P(2) C(23) C(28) 118.7(5) . . 0_555 yes
C(24) C(23) C(28) 119.6(7) . . 0_555 yes
C(23) C(24) C(25) 120.8(7) . . 0_555 yes
C(24) C(25) C(26) 119.1(7) . . 0_555 yes
C(25) C(26) C(27) 120.4(9) . . 0_555 yes
C(26) C(27) C(28) 120.9(8) . . 0_555 yes
C(23) C(28) C(27) 119.2(7) . . 0_555 yes
O(1) C(29) C(30) 106.3(9) . . 0_555 yes
C(29) C(30) C(31) 111(1) . . 0_555 yes
C(30) C(31) C(32) 105.7(10) . . 0_555 yes
O(1) C(32) C(31) 101.4(9) . . 0_555 yes
O(2) C(33) C(34) 116(1) . . 0_555 yes
C(33) C(34) C(35) 98(2) . . 0_555 yes
C(34) C(35) C(36) 103(2) . . 0_555 yes
O(2) C(36) C(35) 115(2) . . 0_555 yes

loop_
_geom_bond_atom_site_label_1
_geom_bond_atom_site_label_2
_geom_bond_distance
_geom_bond_site_symmetry_1
_geom_bond_site_symmetry_2
_geom_bond_publ_flag
W S(1) 2.132(2) . . yes
W S(2) 2.214(2) . . yes
W S(3) 2.221(2) . . yes
W S(4) 2.424(2) . . yes
W P(1) 2.572(2) . . yes
S(4) C(1) 1.843(9) . . yes
P(1) C(2) 1.796(9) . . yes
P(1) C(3) 1.807(10) . . yes
P(1) C(4) 1.798(10) . . yes
P(2) C(5) 1.835(7) . . yes
P(2) C(11) 1.786(7) . . yes
P(2) C(17) 1.781(7) . . yes
P(2) C(23) 1.763(7) . . yes
O(1) C(29) 1.43(2) . . yes
O(1) C(32) 1.52(2) . . yes
O(2) C(33) 1.54(3) . . yes
O(2) C(36) 1.28(4) . . yes
C(1) C(2) 1.57(1) . . yes
C(5) C(6) 1.40(1) . . yes
C(5) C(10) 1.37(1) . . yes
C(6) C(7) 1.378(10) . . yes
C(7) C(8) 1.39(1) . . yes
C(8) C(9) 1.38(1) . . yes
C(9) C(10) 1.378(10) . . yes
C(11) C(12) 1.41(1) . . yes
C(11) C(16) 1.41(1) . . yes
C(12) C(13) 1.40(1) . . yes
C(13) C(14) 1.37(2) . . yes
C(14) C(15) 1.38(1) . . yes
C(15) C(16) 1.37(1) . . yes
C(17) C(18) 1.418(9) . . yes
C(17) C(22) 1.36(1) . . yes
C(18) C(19) 1.38(1) . . yes
C(19) C(20) 1.34(1) . . yes
C(20) C(21) 1.41(1) . . yes
C(21) C(22) 1.40(1) . . yes
C(23) C(24) 1.403(9) . . yes
C(23) C(28) 1.41(1) . . yes
C(24) C(25) 1.38(1) . . yes
C(25) C(26) 1.43(1) . . yes
C(26) C(27) 1.37(1) . . yes
C(27) C(28) 1.40(1) . . yes
C(29) C(30) 1.42(2) . . yes
C(30) C(31) 1.43(1) . . yes
C(31) C(32) 1.53(2) . . yes
C(33) C(34) 1.34(2) . . yes
C(34) C(35) 1.58(3) . . yes
C(35) C(36) 1.39(4) . . yes

loop_
_geom_contact_atom_site_label_1
_geom_contact_atom_site_label_2
_geom_contact_distance
_geom_contact_site_symmetry_1
_geom_contact_site_symmetry_2
_geom_contact_publ_flag
W P(1) 2.572(2) . . ?
S(1) C(22) 3.586(8) . 1_455 ?
O(2) C(3) 3.50(3) . 4_555 ?
C(4) C(12) 3.51(1) . 1_455 ?
C(4) C(13) 3.56(1) . 1_455 ?
C(7) C(13) 3.54(1) . 1_565 ?
C(7) C(14) 3.55(1) . 1_565 ?
C(10) C(34) 3.52(2) . 3_654 ?
C(12) C(29) 3.46(1) . 3_644 ?
C(18) C(29) 3.15(1) . 3_644 ?
C(20) C(35) 3.39(2) . 2_754 ?
C(28) C(30) 3.55(2) . 3_644 ?

loop_
_geom_torsion_atom_site_label_1
_geom_torsion_atom_site_label_2
_geom_torsion_atom_site_label_3
_geom_torsion_atom_site_label_4
_geom_torsion
_geom_torsion_site_symmetry_1
_geom_torsion_site_symmetry_2
_geom_torsion_site_symmetry_3
_geom_torsion_site_symmetry_4
_geom_torsion_publ_flag
W S(4) C(1) C(2) 26.2(6) 0_555 15_1 5_555 55_5 yes
W P(1) C(2) C(1) 52.8(6) 0_555 15_1 5_555 55_5 yes
S(1) W S(4) C(1) -74.9(3) 0_555 15_1 5_555 55_5 yes
S(1) W P(1) C(2) 90.4(3) 0_555 15_1 5_555 55_5 yes
S(1) W P(1) C(3) -149.3(6) 0_555 15_1 5_555 55_5 yes
S(1) W P(1) C(4) -28.1(5) 0_555 15_1 5_555 55_5 yes
S(2) W S(4) C(1) 74.9(3) 0_555 15_1 5_555 55_5 yes
S(2) W P(1) C(2) -158.6(4) 0_555 15_1 5_555 55_5 yes
S(2) W P(1) C(3) -38.3(6) 0_555 15_1 5_555 55_5 yes
S(2) W P(1) C(4) 82.9(5) 0_555 15_1 5_555 55_5 yes
S(3) W S(4) C(1) 177.9(3) 0_555 15_1 5_555 55_5 yes
S(3) W P(1) C(2) -45.4(5) 0_555 15_1 5_555 55_5 yes
S(3) W P(1) C(3) 74.9(6) 0_555 15_1 5_555 55_5 yes
S(3) W P(1) C(4) -163.9(5) 0_555 15_1 5_555 55_5 yes
S(4) W P(1) C(2) -29.5(3) 0_555 15_1 5_555 55_5 yes
S(4) W P(1) C(3) 90.8(6) 0_555 15_1 5_555 55_5 yes
S(4) W P(1) C(4) -148.0(5) 0_555 15_1 5_555 55_5 yes
S(4) C(1) C(2) P(1) -50.0(7) 0_555 15_1 5_555 55_5 yes
P(1) W S(4) C(1) 4.2(3) 0_555 15_1 5_555 55_5 yes
P(2) C(5) C(6) C(7) -179.3(5) 0_555 15_1 5_555 55_5 yes
P(2) C(5) C(10) C(9) 179.4(6) 0_555 15_1 5_555 55_5 yes
P(2) C(11) C(12) C(13) 178.6(7) 0_555 15_1 5_555 55_5 yes
P(2) C(11) C(16) C(15) -178.4(7) 0_555 15_1 5_555 55_5 yes
P(2) C(17) C(18) C(19) -177.2(6) 0_555 15_1 5_555 55_5 yes
P(2) C(17) C(22) C(21) 176.0(6) 0_555 15_1 5_555 55_5 yes
P(2) C(23) C(24) C(25) -179.5(6) 0_555 15_1 5_555 55_5 yes
P(2) C(23) C(28) C(27) 178.0(6) 0_555 15_1 5_555 55_5 yes
O(1) C(29) C(30) C(31) 13(1) 0_555 15_1 5_555 55_5 yes
O(1) C(32) C(31) C(30) -21(1) 0_555 15_1 5_555 55_5 yes
O(2) C(33) C(34) C(35) -4(2) 0_555 15_1 5_555 55_5 yes
O(2) C(36) C(35) C(34) -32(4) 0_555 15_1 5_555 55_5 yes
C(1) C(2) P(1) C(3) -75.5(8) 0_555 15_1 5_555 55_5 yes
C(1) C(2) P(1) C(4) 178.1(6) 0_555 15_1 5_555 55_5 yes
C(5) P(2) C(11) C(12) -160.2(7) 0_555 15_1 5_555 55_5 yes
C(5) P(2) C(11) C(16) 20.3(8) 0_555 15_1 5_555 55_5 yes
C(5) P(2) C(17) C(18) -150.8(6) 0_555 15_1 5_555 55_5 yes
C(5) P(2) C(17) C(22) 30.1(8) 0_555 15_1 5_555 55_5 yes
C(5) P(2) C(23) C(24) 83.1(6) 0_555 15_1 5_555 55_5 yes
C(5) P(2) C(23) C(28) -93.7(6) 0_555 15_1 5_555 55_5 yes
C(5) C(6) C(7) C(8) 0(1) 0_555 15_1 5_555 55_5 yes
C(5) C(10) C(9) C(8) 0(1) 0_555 15_1 5_555 55_5 yes
C(6) C(5) P(2) C(11) 50.1(7) 0_555 15_1 5_555 55_5 yes
C(6) C(5) P(2) C(17) -68.2(6) 0_555 15_1 5_555 55_5 yes
C(6) C(5) P(2) C(23) 170.1(5) 0_555 15_1 5_555 55_5 yes
C(6) C(5) C(10) C(9) 0(1) 0_555 15_1 5_555 55_5 yes
C(6) C(7) C(8) C(9) 0(1) 0_555 15_1 5_555 55_5 yes
C(7) C(6) C(5) C(10) 0(1) 0_555 15_1 5_555 55_5 yes
C(7) C(8) C(9) C(10) 0(1) 0_555 15_1 5_555 55_5 yes
C(10) C(5) P(2) C(11) -129.7(6) 0_555 15_1 5_555 55_5 yes
C(10) C(5) P(2) C(17) 112.1(6) 0_555 15_1 5_555 55_5 yes
C(10) C(5) P(2) C(23) -9.7(6) 0_555 15_1 5_555 55_5 yes
C(11) P(2) C(17) C(18) 91.3(6) 0_555 15_1 5_555 55_5 yes
C(11) P(2) C(17) C(22) -87.8(7) 0_555 15_1 5_555 55_5 yes
C(11) P(2) C(23) C(24) -158.5(6) 0_555 15_1 5_555 55_5 yes
C(11) P(2) C(23) C(28) 24.6(7) 0_555 15_1 5_555 55_5 yes
C(11) C(12) C(13) C(14) 0(1) 0_555 15_1 5_555 55_5 yes
C(11) C(16) C(15) C(14) 0(1) 0_555 15_1 5_555 55_5 yes
C(12) C(11) P(2) C(17) -40.6(8) 0_555 15_1 5_555 55_5 yes
C(12) C(11) P(2) C(23) 80.9(7) 0_555 15_1 5_555 55_5 yes
C(12) C(11) C(16) C(15) 2(1) 0_555 15_1 5_555 55_5 yes
C(12) C(13) C(14) C(15) 3(1) 0_555 15_1 5_555 55_5 yes
C(13) C(12) C(11) C(16) -1(1) 0_555 15_1 5_555 55_5 yes
C(13) C(14) C(15) C(16) -3(1) 0_555 15_1 5_555 55_5 yes
C(16) C(11) P(2) C(17) 139.8(7) 0_555 15_1 5_555 55_5 yes
C(16) C(11) P(2) C(23) -98.7(7) 0_555 15_1 5_555 55_5 yes
C(17) P(2) C(23) C(24) -38.4(7) 0_555 15_1 5_555 55_5 yes
C(17) P(2) C(23) C(28) 144.7(6) 0_555 15_1 5_555 55_5 yes
C(17) C(18) C(19) C(20) 0(1) 0_555 15_1 5_555 55_5 yes
C(17) C(22) C(21) C(20) 2(1) 0_555 15_1 5_555 55_5 yes
C(18) C(17) P(2) C(23) -30.1(7) 0_555 15_1 5_555 55_5 yes
C(18) C(17) C(22) C(21) -3(1) 0_555 15_1 5_555 55_5 yes
C(18) C(19) C(20) C(21) 0(1) 0_555 15_1 5_555 55_5 yes
C(19) C(18) C(17) C(22) 1(1) 0_555 15_1 5_555 55_5 yes
C(19) C(20) C(21) C(22) 0(1) 0_555 15_1 5_555 55_5 yes
C(22) C(17) P(2) C(23) 150.8(6) 0_555 15_1 5_555 55_5 yes
C(23) C(24) C(25) C(26) 2(1) 0_555 15_1 5_555 55_5 yes
C(23) C(28) C(27) C(26) 0(1) 0_555 15_1 5_555 55_5 yes
C(24) C(23) C(28) C(27) 1(1) 0_555 15_1 5_555 55_5 yes
C(24) C(25) C(26) C(27) -1(1) 0_555 15_1 5_555 55_5 yes
C(25) C(24) C(23) C(28) -2(1) 0_555 15_1 5_555 55_5 yes
C(25) C(26) C(27) C(28) 0(1) 0_555 15_1 5_555 55_5 yes
C(29) O(1) C(32) C(31) 29(1) 0_555 15_1 5_555 55_5 yes
C(29) C(30) C(31) C(32) 5(1) 0_555 15_1 5_555 55_5 yes
C(30) C(29) O(1) C(32) -27(1) 0_555 15_1 5_555 55_5 yes
C(33) O(2) C(36) C(35) 27(4) 0_555 15_1 5_555 55_5 yes
C(33) C(34) C(35) C(36) 19(3) 0_555 15_1 5_555 55_5 yes
C(34) C(33) O(2) C(36) -12(3) 0_555 15_1 5_555 55_5 yes
C(34) C(33) O(2) C(36) -12(3) 0_555 15_1 5_555 55_5 yes
